data_7119177
loop_
_publ_author_name
'Jack Binns'
'Konstantin V. Kamenev'
'Katie E. R. Marriott'
'Garry J. McIntyre'
'Stephen A. Moggach'
'Mark Murrie'
'Simon Parsons'

_publ_section_title
;
 A non-topological mechanism for negative linear compressibility
;
_journal_name_full Chem.Commun.
_journal_page_first 7486
_journal_volume 52
_journal_year 2016
_chemical_absolute_configuration ad
_chemical_formula_moiety 'C12 H8 Co3 K1 O14, O6'
_chemical_formula_sum 'C12 H8 Co3 K O20'
_chemical_formula_weight 688.08
_chemical_name_systematic 'potassium cobalt (II) citrate, UTSA-16'
_space_group_IT_number 122
_symmetry_cell_setting tetragonal
_symmetry_space_group_name_Hall 'I -4 2bw'
_symmetry_space_group_name_H-M 'I -4 2 d'
_atom_sites_solution_hydrogens difmap
_atom_sites_solution_primary direct
_audit_creation_date 14-01-13
_audit_creation_method CRYSTALS_ver_14.40
_audit_update_record
;
2016-05-13 deposited with the CCDC.
2016-05-13 downloaded from the CCDC.
;
_cell_angle_alpha 90
_cell_angle_beta 90
_cell_angle_gamma 90
_cell_formula_units_Z 8
_cell_length_a 13.0691(4)
_cell_length_b 13.0691(4)
_cell_length_c 30.1570(10)
_cell_measurement_reflns_used 9907
_cell_measurement_temperature 300
_cell_measurement_theta_max 25
_cell_measurement_theta_min 3
_cell_volume 5150.9(3)
_computing_cell_refinement 'Apex2 (Bruker AXS, 2006)'
_computing_data_collection 'Apex2 (Bruker AXS, 2006)'
_computing_data_reduction 'Apex2 (Bruker AXS, 2006)'
_computing_molecular_graphics 'CAMERON (Watkin et al., 1996)'
_computing_publication_material 'CRYSTALS (Betteridge et al., 2003)'
_computing_structure_refinement 'CRYSTALS (Betteridge et al., 2003)'
_computing_structure_solution 'SIR92 (Altomare et al., 1994)'
_diffrn_ambient_temperature 300
_diffrn_measured_fraction_theta_full 1.000
_diffrn_measured_fraction_theta_max 1.000
_diffrn_measurement_device Area
_diffrn_measurement_device_type 'Bruker Kappa Apex2'
_diffrn_measurement_method \w
_diffrn_radiation_monochromator graphite
_diffrn_radiation_type 'Mo K\a'
_diffrn_radiation_wavelength 0.71073
_diffrn_reflns_av_R_equivalents 0.046
_diffrn_reflns_limit_h_max 15
_diffrn_reflns_limit_h_min -15
_diffrn_reflns_limit_k_max 15
_diffrn_reflns_limit_k_min -15
_diffrn_reflns_limit_l_max 36
_diffrn_reflns_limit_l_min -36
_diffrn_reflns_number 24384
_diffrn_reflns_theta_full 25.339
_diffrn_reflns_theta_max 25.339
_diffrn_reflns_theta_min 1.698
_diffrn_standards_interval_count .
_diffrn_standards_interval_time .
_diffrn_standards_number 0
_exptl_absorpt_coefficient_mu 2.155
_exptl_absorpt_correction_T_max 0.72
_exptl_absorpt_correction_T_min 0.65
_exptl_absorpt_correction_type multi-scan
_exptl_absorpt_process_details 'SADABS (Siemens, 1996)'
_exptl_crystal_colour purple
_exptl_crystal_density_diffrn 1.774
_exptl_crystal_density_method 'not measured'
_exptl_crystal_description octahedron
_exptl_crystal_F_000 2720
_exptl_crystal_recrystallization_method 'hydrothermal synthesis'
_exptl_crystal_size_max 0.500
_exptl_crystal_size_mid 0.150
_exptl_crystal_size_min 0.150
_refine_diff_density_max 0.72
_refine_diff_density_min -0.51
_refine_ls_abs_structure_details 'Flack (1983), 1046 Friedel-pairs'
_refine_ls_abs_structure_Flack 0.04(2)
_refine_ls_extinction_method None
_refine_ls_goodness_of_fit_ref 0.9014
_refine_ls_hydrogen_treatment constr
_refine_ls_matrix_type full
_refine_ls_number_parameters 163
_refine_ls_number_reflns 2187
_refine_ls_number_restraints 101
_refine_ls_R_factor_all 0.0389
_refine_ls_R_factor_gt 0.0352
_refine_ls_shift/su_max 0.0008587
_refine_ls_shift/su_mean 0.0000365
_refine_ls_structure_factor_coef Fsqd
_refine_ls_weighting_details
;
 Method, part 1, Chebychev polynomial, (Watkin, 1994, Prince, 1982) 
 [weight] = 1.0/[A~0~*T~0~(x)+A~1~*T~1~(x) ... +A~n-1~]*T~n-1~(x)] 
 where A~i~ are the Chebychev coefficients listed below and x= Fcalc/Fmax 
 Method = Robust Weighting (Prince, 1982) 
 W = [weight] * [1-(deltaF/6*sigmaF)^2^]^2^ 
 A~i~ are: 
 8.59 13.2 6.79 1.91 
;
_refine_ls_weighting_scheme calc
_refine_ls_wR_factor_all 0.0961
_refine_ls_wR_factor_gt 0.0893
_refine_ls_wR_factor_ref 0.0893
_reflns_limit_h_max 11
_reflns_limit_h_min -11
_reflns_limit_k_max 15
_reflns_limit_k_min 0
_reflns_limit_l_max 36
_reflns_limit_l_min 0
_reflns_number_gt 2187
_reflns_number_total 2365
_reflns_threshold_expression I>2.0\s(I)
_oxford_diffrn_Wilson_B_factor 0.00
_oxford_diffrn_Wilson_scale 0.00
_oxford_refine_ls_r_factor_ref 0.0352
_oxford_refine_ls_scale 0.059752(18)
_oxford_reflns_number_all 2353
_oxford_reflns_threshold_expression_ref I>2.0\s(I)
_oxford_structure_analysis_title 'SP3153 in I-42d'
_cod_data_source_file c6cc02489k2.cif
_cod_data_source_block SP3153_ambient
_cod_original_sg_symbol_H-M 'I -4 2 d '
_cod_original_formula_sum 'C12 H8 Co3 K1 O20'
_cod_database_code 7119177

loop_
_symmetry_equiv_pos_as_xyz
x,y,z
x+1/2,y+1/2,z+1/2
y,-x,-z
y+1/2,-x+1/2,-z+1/2
-x,-y,z
-x+1/2,-y+1/2,z+1/2
-y,x,-z
-y+1/2,x+1/2,-z+1/2
-x+1/2,y,-z+3/4
-x+1,y+1/2,-z+5/4
-y+1/2,-x,z+3/4
-y+1,-x+1/2,z+5/4
x+1/2,-y,-z+3/4
x+1,-y+1/2,-z+5/4
y+1/2,x,z+3/4
y+1,x+1/2,z+5/4

loop_
_atom_site_label
_atom_site_type_symbol
_atom_site_fract_x
_atom_site_fract_y
_atom_site_fract_z
_atom_site_U_iso_or_equiv
_atom_site_occupancy
_atom_site_adp_type
_atom_site_refinement_flags_posn
_atom_site_refinement_flags_adp
_atom_site_refinement_flags_occupancy
_atom_site_disorder_assembly
_atom_site_disorder_group
_atom_site_attached_hydrogens
Co1 Co 0.89563(4) 0.95191(4) 0.459630(15) 0.0190 1.0000 Uani . . . . . .
Co2 Co 1.0000 1.0000 0.30727(2) 0.0264 1.0000 Uani S T . . . .
K1 K 0.7500 0.83937(13) 0.3750 0.0407 1.0000 Uani S T . . . .
C1 C 1.1070(3) 0.9172(3) 0.37798(13) 0.0221 1.0000 Uani . U . . . .
C2 C 1.1479(3) 0.8342(3) 0.40768(13) 0.0245 1.0000 Uani . U . . . .
C3 C 1.0780(3) 0.8100(3) 0.44758(12) 0.0201 1.0000 Uani . U . . . .
C4 C 1.1396(3) 0.7334(3) 0.47656(13) 0.0248 1.0000 Uani . U . . . .
C5 C 1.0774(3) 0.6840(3) 0.51328(12) 0.0225 1.0000 Uani . U . . . .
C6 C 0.9777(3) 0.7580(3) 0.43128(13) 0.0271 1.0000 Uani . U . . . .
H21 H 1.2149 0.8576 0.4187 0.0284 1.0000 Uiso R . . . . .
H22 H 1.1558 0.7716 0.3911 0.0278 1.0000 Uiso R . . . . .
H41 H 1.1942 0.7725 0.4897 0.0280 1.0000 Uiso R . . . . .
H42 H 1.1693 0.6809 0.4585 0.0281 1.0000 Uiso R . . . . .
O1 O 1.1091(2) 1.0083(2) 0.39036(8) 0.0246 1.0000 Uani . U . . . .
O2 O 1.0691(2) 0.8898(2) 0.34074(9) 0.0282 1.0000 Uani . U . . . .
O3 O 1.0530(2) 0.9008(2) 0.47106(8) 0.0191 1.0000 Uani . U . . . .
O4 O 0.8943(3) 0.8034(2) 0.43758(10) 0.0285 1.0000 Uani . U . . . .
O5 O 0.9865(3) 0.6728(3) 0.41289(15) 0.0531 1.0000 Uani . U . . . .
O6 O 1.0358(2) 0.7382(2) 0.54179(9) 0.0294 1.0000 Uani . U . . . .
O7 O 1.0742(3) 0.5870(2) 0.51393(11) 0.0390 1.0000 Uani . U . . . .
O9 O 1.1741(11) 0.4531(12) 0.4486(5) 0.117(4) 0.5910 Uiso . . . . . .
O10 O 1.0906(10) 0.4945(11) 0.4286(4) 0.067(3) 0.4090 Uiso . . . . . .
O11 O 0.4347(13) 0.7089(12) 0.4573(6) 0.2392 1.0000 Uani . . . . . .
O80 O 0.6121(19) 0.7168(18) 0.4231(7) 0.140(7) 0.5194 Uiso . . . . . .
O81 O 0.6472(18) 0.6781(18) 0.4162(7) 0.124(7) 0.4806 Uiso . . . . . .

loop_
_atom_site_aniso_label
_atom_site_aniso_U_11
_atom_site_aniso_U_22
_atom_site_aniso_U_33
_atom_site_aniso_U_23
_atom_site_aniso_U_13
_atom_site_aniso_U_12
Co1 0.0184(3) 0.0218(3) 0.0167(2) -0.0008(2) -0.0008(2) -0.0018(2)
Co2 0.0222(4) 0.0369(5) 0.0201(4) 0.0000 0.0000 -0.0044(4)
K1 0.0403(8) 0.0406(8) 0.0411(7) 0.0000 -0.0175(7) 0.0000
C1 0.0198(17) 0.0288(15) 0.0178(14) 0.0007(12) 0.0042(14) -0.0004(15)
C2 0.028(2) 0.0257(19) 0.0195(15) 0.0001(14) 0.0053(14) 0.0055(16)
C3 0.0237(17) 0.0180(15) 0.0187(16) 0.0003(11) 0.0026(13) 0.0010(13)
C4 0.027(2) 0.0219(18) 0.0255(17) 0.0025(14) 0.0043(14) 0.0047(15)
C5 0.028(2) 0.0199(14) 0.0198(16) 0.0026(12) -0.0021(13) 0.0029(14)
C6 0.0301(16) 0.0291(18) 0.0221(18) -0.0051(14) -0.0015(14) -0.0026(13)
O1 0.0266(13) 0.0267(12) 0.0205(11) 0.0022(11) 0.0013(11) -0.0019(13)
O2 0.0352(16) 0.0301(15) 0.0193(11) 0.0002(11) -0.0015(11) 0.0001(13)
O3 0.0223(13) 0.0161(12) 0.0189(11) -0.0010(10) 0.0013(10) -0.0004(12)
O4 0.0284(14) 0.0270(15) 0.0303(14) -0.0043(12) -0.0054(13) -0.0040(11)
O5 0.040(2) 0.0378(19) 0.082(3) -0.0290(19) -0.007(2) -0.0009(16)
O6 0.0396(17) 0.0229(13) 0.0257(13) 0.0024(11) 0.0084(13) 0.0004(12)
O7 0.063(2) 0.0198(12) 0.0346(16) -0.0002(12) 0.0193(15) -0.0026(14)
O11 0.242(16) 0.185(13) 0.290(18) 0.146(13) -0.049(14) -0.032(11)

loop_
_atom_type_symbol
_atom_type_scat_dispersion_real
_atom_type_scat_dispersion_imag
_atom_type_scat_Cromer_Mann_a1
_atom_type_scat_Cromer_Mann_b1
_atom_type_scat_Cromer_Mann_a2
_atom_type_scat_Cromer_Mann_b2
_atom_type_scat_Cromer_Mann_a3
_atom_type_scat_Cromer_Mann_b3
_atom_type_scat_Cromer_Mann_a4
_atom_type_scat_Cromer_Mann_b4
_atom_type_scat_Cromer_Mann_c
_atom_type_scat_source
C 0.0033 0.0016 2.3100 20.8439 1.0200 10.2075 1.5886 0.5687 0.8650 51.6512 0.2156 'International Tables Vol C 4.2.6.8 and 6.1.1.4'
H 0.0000 0.0000 0.4930 10.5109 0.3229 26.1257 0.1402 3.1424 0.0408 57.7998 0.0030 'International Tables Vol C 4.2.6.8 and 6.1.1.4'
O 0.0106 0.0060 3.0485 13.2771 2.2868 5.7011 1.5463 0.3239 0.8670 32.9089 0.2508 'International Tables Vol C 4.2.6.8 and 6.1.1.4'
K 0.2009 0.2494 8.2186 12.7949 7.4398 0.7748 1.0519 213.1870 0.8659 41.6841 1.4228 'International Tables Vol C 4.2.6.8 and 6.1.1.4'
Co 0.3494 0.9721 12.2841 4.2791 7.3409 0.2784 4.0034 13.5359 2.3488 71.1692 1.0118 'International Tables Vol C 4.2.6.8 and 6.1.1.4'

loop_
_geom_angle_atom_site_label_1
_geom_angle_site_symmetry_1
_geom_angle_atom_site_label_2
_geom_angle_site_symmetry_2
_geom_angle_atom_site_label_3
_geom_angle_site_symmetry_3
_geom_angle
_geom_angle_publ_flag
O1 5_775 Co1 . O3 3_576 167.80(11) yes
O1 5_775 Co1 . O3 5_775 86.93(10) yes
O3 3_576 Co1 . O3 5_775 81.46(10) yes
O1 5_775 Co1 . O6 3_576 86.12(12) yes
O3 3_576 Co1 . O6 3_576 93.17(10) yes
O3 5_775 Co1 . O6 3_576 104.76(12) yes
O1 5_775 Co1 . Co1 5_775 85.72(9) yes
O3 3_576 Co1 . Co1 5_775 89.05(7) yes
O3 5_775 Co1 . Co1 5_775 46.80(8) yes
O6 3_576 Co1 . Co1 5_775 150.78(9) yes
O1 5_775 Co1 . Co1 3_576 126.07(8) yes
O3 3_576 Co1 . Co1 3_576 42.16(7) yes
O3 5_775 Co1 . Co1 3_576 39.32(7) yes
O6 3_576 Co1 . Co1 3_576 101.22(9) yes
Co1 5_775 Co1 . Co1 3_576 62.302(9) yes
O1 5_775 Co1 . Co1 7_756 143.49(9) yes
O3 3_576 Co1 . Co1 7_756 38.77(7) yes
O3 5_775 Co1 . Co1 7_756 83.46(7) yes
O6 3_576 Co1 . Co1 7_756 130.39(8) yes
Co1 5_775 Co1 . Co1 7_756 62.302(9) yes
O1 5_775 Co1 . O3 . 104.68(11) yes
O3 3_576 Co1 . O3 . 78.65(10) yes
O3 5_775 Co1 . O3 . 87.29(11) yes
O6 3_576 Co1 . O3 . 164.40(11) yes
Co1 5_775 Co1 . O3 . 43.50(7) yes
O1 5_775 Co1 . O4 . 85.04(12) yes
O3 3_576 Co1 . O4 . 107.16(11) yes
O3 5_775 Co1 . O4 . 159.64(12) yes
O6 3_576 Co1 . O4 . 93.34(13) yes
Co1 5_775 Co1 . O4 . 113.81(10) yes
Co1 3_576 Co1 . Co1 7_756 55.397(18) yes
Co1 3_576 Co1 . O3 . 81.70(7) yes
Co1 7_756 Co1 . O3 . 39.89(6) yes
Co1 3_576 Co1 . O4 . 146.05(9) yes
Co1 7_756 Co1 . O4 . 91.96(9) yes
O3 . Co1 . O4 . 76.73(12) yes
O7 11_674 Co2 . O7 15_554 97.7(2) yes
O7 11_674 Co2 . O2 5_775 115.50(13) yes
O7 15_554 Co2 . O2 5_775 104.00(14) yes
O7 11_674 Co2 . O2 . 104.00(14) yes
O7 15_554 Co2 . O2 . 115.50(13) yes
O2 5_775 Co2 . O2 . 118.59(17) yes
C2 . C1 . O1 . 120.1(4) yes
C2 . C1 . O2 . 117.3(4) yes
O1 . C1 . O2 . 122.6(4) yes
C1 . C2 . C3 . 113.7(3) yes
C1 . C2 . H21 . 107.0 no
C3 . C2 . H21 . 109.1 no
C1 . C2 . H22 . 110.0 no
C3 . C2 . H22 . 107.0 no
H21 . C2 . H22 . 110.0 no
C2 . C3 . C4 . 105.4(3) yes
C2 . C3 . C6 . 110.0(3) yes
C4 . C3 . C6 . 109.4(3) yes
C2 . C3 . O3 . 110.7(3) yes
C4 . C3 . O3 . 112.2(3) yes
C6 . C3 . O3 . 109.2(3) yes
C3 . C4 . C5 . 114.1(3) yes
C3 . C4 . H41 . 105.9 no
C5 . C4 . H41 . 108.8 no
C3 . C4 . H42 . 110.5 no
C5 . C4 . H42 . 109.1 no
H41 . C4 . H42 . 108.3 no
C4 . C5 . O6 . 119.8(4) yes
C4 . C5 . O7 . 117.0(3) yes
O6 . C5 . O7 . 123.1(4) yes
C3 . C6 . O4 . 118.5(4) yes
C3 . C6 . O5 . 116.9(4) yes
O4 . C6 . O5 . 124.6(4) yes
Co1 5_775 O1 . C1 . 121.3(2) yes
Co2 . O2 . C1 . 114.9(3) yes
Co1 . O3 . Co1 7_756 97.95(10) yes
Co1 . O3 . C3 . 113.1(2) yes
Co1 7_756 O3 . C3 . 118.6(2) yes
Co1 . O3 . Co1 5_775 89.70(10) yes
Co1 7_756 O3 . Co1 5_775 101.92(11) yes
C3 . O3 . Co1 5_775 128.3(2) yes
Co1 . O4 . C6 . 119.2(3) yes
Co1 7_756 O6 . C5 . 121.4(3) yes
Co2 12_664 O7 . C5 . 126.7(3) yes

loop_
_geom_bond_atom_site_label_1
_geom_bond_site_symmetry_1
_geom_bond_atom_site_label_2
_geom_bond_site_symmetry_2
_geom_bond_distance
_geom_bond_publ_flag
Co1 . O1 5_775 2.153(3) yes
Co1 . O3 3_576 2.092(2) yes
Co1 . O3 5_775 2.068(3) yes
Co1 . O6 3_576 2.065(3) yes
Co1 . Co1 5_775 3.0037(10) yes
Co1 . Co1 3_576 3.2311(8) yes
Co1 . Co1 7_756 3.2311(8) yes
Co1 . O3 . 2.190(3) yes
Co1 . O4 . 2.052(3) yes
Co2 . O7 11_674 1.985(3) yes
Co2 . O7 15_554 1.985(3) yes
Co2 . O2 5_775 1.977(3) yes
Co2 . O2 . 1.977(3) yes
C1 . C2 . 1.505(6) yes
C1 . O1 . 1.248(5) yes
C1 . O2 . 1.278(5) yes
C2 . C3 . 1.543(5) yes
C2 . H21 . 0.984 no
C2 . H22 . 0.964 no
C3 . C4 . 1.553(6) yes
C3 . C6 . 1.556(6) yes
C3 . O3 . 1.420(5) yes
C4 . C5 . 1.518(6) yes
C4 . H41 . 0.963 no
C4 . H42 . 0.958 no
C5 . O6 . 1.239(5) yes
C5 . O7 . 1.269(5) yes
C6 . O4 . 1.256(6) yes
C6 . O5 . 1.249(6) yes
O9 . O10 . 1.359(18) yes
